data_7214655
loop_
_publ_author_name
'Grobelny, Pawel'
'Mukherjee, Arijit'
'Desiraju, Gautam R.'

_publ_section_title
;
 Polymorphs and hydrates of Etoricoxib, a selective COX-2 inhibitor
;
_journal_issue 18
_journal_name_full CrystEngComm
_journal_page_first 5785
_journal_paper_doi 10.1039/c2ce06604a
_journal_volume 14
_journal_year 2012
_chemical_formula_sum 'C18 H15 Cl N2 O2 S'
_chemical_formula_weight 358.83
_chemical_name_systematic
;
?
;
_space_group_IT_number 29
_symmetry_cell_setting orthorhombic
_symmetry_space_group_name_Hall 'P 2c -2ac'
_symmetry_space_group_name_H-M 'P c a 21'
_atom_sites_solution_hydrogens geom
_atom_sites_solution_primary direct
_atom_sites_solution_secondary difmap
_audit_creation_method SHELXL-97
_cell_angle_alpha 90.00
_cell_angle_beta 90.00
_cell_angle_gamma 90.00
_cell_formula_units_Z 8
_cell_length_a 29.950(12)
_cell_length_b 4.995(2)
_cell_length_c 22.828(10)
_cell_measurement_reflns_used 7169
_cell_measurement_temperature 150(2)
_cell_measurement_theta_max 27.5
_cell_measurement_theta_min 2.2
_cell_volume 3415(2)
_computing_cell_refinement
;
CrystalClear-SM Expert 2.0 rc14 (Rigaku, 2009)
;
_computing_data_collection
;
CrystalClear-SM Expert 2.0 rc14 (Rigaku, 2009)
;
_computing_data_reduction
;
CrystalClear-SM Expert 2.0 rc14 (Rigaku, 2009)
;
_computing_structure_refinement 'SHELXL-97 (Sheldrick, 2008)'
_computing_structure_solution 'SHELXL-97 (Sheldrick, 2008)'
_diffrn_ambient_temperature 150(2)
_diffrn_detector_area_resol_mean 13.6612
_diffrn_measured_fraction_theta_full 0.996
_diffrn_measured_fraction_theta_max 0.988
_diffrn_measurement_device
;
XtaLABmini: Fixed Chi 2 circle
;
_diffrn_measurement_device_type
;
Rigaku Mercury375R (2x2 bin mode)
;
_diffrn_radiation_monochromator graphite
_diffrn_radiation_source 'fine-focus sealed tube'
_diffrn_radiation_type MoK\a
_diffrn_radiation_wavelength 0.71073
_diffrn_reflns_av_R_equivalents 0.0000
_diffrn_reflns_av_sigmaI/netI 0.1064
_diffrn_reflns_limit_h_max 39
_diffrn_reflns_limit_h_min -39
_diffrn_reflns_limit_k_max 6
_diffrn_reflns_limit_k_min -6
_diffrn_reflns_limit_l_max 29
_diffrn_reflns_limit_l_min -29
_diffrn_reflns_number 21934
_diffrn_reflns_theta_full 25.00
_diffrn_reflns_theta_max 27.57
_diffrn_reflns_theta_min 1.36
_exptl_absorpt_coefficient_mu 0.359
_exptl_absorpt_correction_T_max 1.000
_exptl_absorpt_correction_T_min 0.732
_exptl_absorpt_correction_type multi-scan
_exptl_absorpt_process_details 'Jacobson, R. (1998) Private communication'
_exptl_crystal_colour colorless
_exptl_crystal_density_diffrn 1.396
_exptl_crystal_density_method 'not measured'
_exptl_crystal_description needle
_exptl_crystal_F_000 1488
_exptl_crystal_size_max 0.3
_exptl_crystal_size_mid 0.2
_exptl_crystal_size_min 0.2
_refine_diff_density_max 0.679
_refine_diff_density_min -0.443
_refine_diff_density_rms 0.091
_refine_ls_abs_structure_details 'Flack H D (1983), Acta Cryst. A39, 876-881'
_refine_ls_abs_structure_Flack 0.42(6)
_refine_ls_extinction_coef 0.0039(3)
_refine_ls_extinction_expression Fc^*^=kFc[1+0.001xFc^2^\l^3^/sin(2\q)]^-1/4^
_refine_ls_extinction_method SHELXL
_refine_ls_goodness_of_fit_ref 1.120
_refine_ls_hydrogen_treatment constr
_refine_ls_matrix_type full
_refine_ls_number_parameters 439
_refine_ls_number_reflns 21934
_refine_ls_number_restraints 1
_refine_ls_restrained_S_all 1.120
_refine_ls_R_factor_all 0.0847
_refine_ls_R_factor_gt 0.0658
_refine_ls_shift/su_max 0.000
_refine_ls_shift/su_mean 0.000
_refine_ls_structure_factor_coef Fsqd
_refine_ls_weighting_details 'calc w=1/[\s^2^(Fo^2^)+(0.0775P)^2^+0.6229P] where P=(Fo^2^+2Fc^2^)/3'
_refine_ls_weighting_scheme calc
_refine_ls_wR_factor_gt 0.1599
_refine_ls_wR_factor_ref 0.2089
_reflns_number_gt 16796
_reflns_number_total 21934
_reflns_threshold_expression >2\s(I)
_cod_data_source_file c2ce06604a.txt
_cod_data_source_block form_I
_cod_depositor_comments
;
The following automatic conversions were performed:

'_exptl_absorpt_correction_type' value 'Multi-scan' changed to
'multi-scan' according to
/usr/data/users/saulius/automatic-downloads/retrospective/RSC/lib/dictionaries/cif_core.dic
dictionary named 'cif_core.dic' version 2.4.2 from 2011-04-26.

Automatic conversion script
Id: cif_fix_values 2281 2013-09-26 08:29:07Z andrius 
;
_cod_database_code 7214655

loop_
_symmetry_equiv_pos_as_xyz
'x, y, z'
'-x, -y, z+1/2'
'x+1/2, -y, z'
'-x+1/2, y, z+1/2'

loop_
_atom_site_label
_atom_site_type_symbol
_atom_site_fract_x
_atom_site_fract_y
_atom_site_fract_z
_atom_site_U_iso_or_equiv
_atom_site_adp_type
_atom_site_occupancy
_atom_site_symmetry_multiplicity
_atom_site_calc_flag
_atom_site_refinement_flags
C1 C 0.29796(9) 0.7107(6) 0.21945(13) 0.0240(6) Uani 1 1 d .
C2 C 0.32882(9) 0.7562(6) 0.17514(14) 0.0276(7) Uani 1 1 d .
H2 H 0.3544 0.8557 0.1825 0.033 Uiso 1 1 calc R
C3 C 0.32101(9) 0.6511(6) 0.11933(14) 0.0280(6) Uani 1 1 d .
H3 H 0.3415 0.6812 0.0895 0.034 Uiso 1 1 calc R
C4 C 0.28257(9) 0.5010(6) 0.10809(13) 0.0233(6) Uani 1 1 d .
C5 C 0.25281(9) 0.4480(6) 0.15429(13) 0.0250(6) Uani 1 1 d .
H5 H 0.2279 0.3411 0.1476 0.030 Uiso 1 1 calc R
C6 C 0.26006(9) 0.5530(6) 0.20961(13) 0.0260(6) Uani 1 1 d .
H6 H 0.2400 0.5192 0.2398 0.031 Uiso 1 1 calc R
C7 C 0.27538(9) 0.3955(6) 0.04816(12) 0.0241(6) Uani 1 1 d .
C8 C 0.30813(9) 0.2291(6) 0.02464(13) 0.0252(6) Uani 1 1 d .
H8 H 0.3339 0.1920 0.0458 0.030 Uiso 1 1 calc R
C9 C 0.30213(10) 0.1209(7) -0.02968(15) 0.0341(7) Uani 1 1 d .
C10 C 0.26356(12) 0.1778(8) -0.06075(15) 0.0426(9) Uani 1 1 d .
H10 H 0.2591 0.0979 -0.0971 0.051 Uiso 1 1 calc R
C11 C 0.23756(9) 0.4520(7) 0.01315(13) 0.0282(6) Uani 1 1 d .
C12 C 0.20093(9) 0.6287(7) 0.03185(14) 0.0300(7) Uani 1 1 d .
C13 C 0.15720(10) 0.5776(7) 0.01283(16) 0.0383(8) Uani 1 1 d .
H13 H 0.1513 0.4371 -0.0128 0.046 Uiso 1 1 calc R
C14 C 0.12339(10) 0.7380(8) 0.03265(17) 0.0433(9) Uani 1 1 d .
H14 H 0.0944 0.7090 0.0195 0.052 Uiso 1 1 calc R
C15 C 0.13166(9) 0.9407(7) 0.07153(16) 0.0373(8) Uani 1 1 d .
C16 C 0.20627(9) 0.8506(6) 0.06795(14) 0.0290(6) Uani 1 1 d .
H16 H 0.2353 0.8951 0.0788 0.035 Uiso 1 1 calc R
C17 C 0.09476(11) 1.1040(8) 0.09839(19) 0.0510(10) Uani 1 1 d .
H17A H 0.0854 1.0224 0.1344 0.077 Uiso 1 1 calc R
H17B H 0.0700 1.1119 0.0718 0.077 Uiso 1 1 calc R
H17C H 0.1054 1.2820 0.1061 0.077 Uiso 1 1 calc R
C18 C 0.31556(12) 0.6223(8) 0.34048(15) 0.0415(8) Uani 1 1 d .
H18A H 0.3192 0.7030 0.3783 0.062 Uiso 1 1 calc R
H18B H 0.3420 0.5240 0.3306 0.062 Uiso 1 1 calc R
H18C H 0.2905 0.5027 0.3412 0.062 Uiso 1 1 calc R
C19 C 0.45507(9) 0.3867(6) 0.13966(12) 0.0239(6) Uani 1 1 d .
C20 C 0.49325(9) 0.5417(6) 0.14744(13) 0.0272(6) Uani 1 1 d .
H20 H 0.5130 0.5686 0.1166 0.033 Uiso 1 1 calc R
C21 C 0.50146(9) 0.6554(6) 0.20182(13) 0.0270(6) Uani 1 1 d .
H21 H 0.5269 0.7591 0.2075 0.032 Uiso 1 1 calc R
C22 C 0.47123(9) 0.6143(6) 0.24875(13) 0.0247(6) Uani 1 1 d .
C23 C 0.43258(9) 0.4686(6) 0.23892(14) 0.0283(6) Uani 1 1 d .
H23 H 0.4120 0.4478 0.2691 0.034 Uiso 1 1 calc R
C24 C 0.42402(9) 0.3532(6) 0.18486(14) 0.0278(6) Uani 1 1 d .
H24 H 0.3980 0.2551 0.1787 0.033 Uiso 1 1 calc R
C25 C 0.48060(9) 0.7270(6) 0.30847(13) 0.0264(6) Uani 1 1 d .
C26 C 0.44887(10) 0.8994(7) 0.33352(14) 0.0314(7) Uani 1 1 d .
H26 H 0.4222 0.9347 0.3141 0.038 Uiso 1 1 calc R
C27 C 0.45731(12) 1.0147(8) 0.38635(15) 0.0382(8) Uani 1 1 d .
C28 C 0.49682(13) 0.9508(9) 0.41449(16) 0.0475(9) Uani 1 1 d .
H28 H 0.5025 1.0289 0.4507 0.057 Uiso 1 1 calc R
C29 C 0.52002(10) 0.6701(7) 0.34065(13) 0.0299(7) Uani 1 1 d .
C30 C 0.55637(10) 0.4914(7) 0.31900(14) 0.0287(7) Uani 1 1 d .
C31 C 0.60076(10) 0.5437(7) 0.33365(15) 0.0352(7) Uani 1 1 d .
H31 H 0.6078 0.6858 0.3583 0.042 Uiso 1 1 calc R
C32 C 0.63398(10) 0.3834(7) 0.31129(16) 0.0396(8) Uani 1 1 d .
H32 H 0.6636 0.4145 0.3216 0.048 Uiso 1 1 calc R
C33 C 0.62354(10) 0.1769(7) 0.27373(16) 0.0375(8) Uani 1 1 d .
C34 C 0.54892(9) 0.2694(6) 0.28478(16) 0.0323(7) Uani 1 1 d .
H34 H 0.5194 0.2245 0.2770 0.039 Uiso 1 1 calc R
C35 C 0.65898(10) 0.0121(9) 0.24398(18) 0.0462(10) Uani 1 1 d .
H35A H 0.6480 -0.1662 0.2377 0.069 Uiso 1 1 calc R
H35B H 0.6851 0.0055 0.2683 0.069 Uiso 1 1 calc R
H35C H 0.6664 0.0918 0.2070 0.069 Uiso 1 1 calc R
C36 C 0.43559(11) 0.4709(7) 0.02037(14) 0.0328(7) Uani 1 1 d .
H36A H 0.4602 0.5943 0.0193 0.049 Uiso 1 1 calc R
H36B H 0.4088 0.5648 0.0309 0.049 Uiso 1 1 calc R
H36C H 0.4319 0.3908 -0.0175 0.049 Uiso 1 1 calc R
N1 N 0.17330(8) 1.0062(6) 0.08849(13) 0.0350(7) Uani 1 1 d .
N2 N 0.23269(9) 0.3440(6) -0.03992(12) 0.0365(6) Uani 1 1 d .
N3 N 0.52706(10) 0.7839(6) 0.39261(12) 0.0403(7) Uani 1 1 d .
N4 N 0.58093(8) 0.1104(6) 0.26133(13) 0.0354(7) Uani 1 1 d .
O1 O 0.34590(7) 1.0389(5) 0.28250(10) 0.0346(5) Uani 1 1 d .
O2 O 0.26515(7) 1.0073(5) 0.30327(10) 0.0356(5) Uani 1 1 d .
O3 O 0.48754(7) 0.0851(5) 0.05568(9) 0.0333(5) Uani 1 1 d .
O4 O 0.40686(7) 0.0526(4) 0.07876(11) 0.0336(5) Uani 1 1 d .
S1 S 0.30627(2) 0.87556(16) 0.28743(3) 0.02688(17) Uani 1 1 d .
S2 S 0.44651(2) 0.21747(15) 0.07288(3) 0.02585(16) Uani 1 1 d .
Cl1 Cl 0.34179(3) -0.0950(2) -0.05920(4) 0.0489(2) Uani 1 1 d .
Cl2 Cl 0.42036(4) 1.2372(2) 0.41689(4) 0.0540(3) Uani 1 1 d .

loop_
_atom_site_aniso_label
_atom_site_aniso_U_11
_atom_site_aniso_U_22
_atom_site_aniso_U_33
_atom_site_aniso_U_23
_atom_site_aniso_U_13
_atom_site_aniso_U_12
C1 0.0260(13) 0.0212(16) 0.0246(15) -0.0021(12) -0.0005(10) 0.0000(10)
C2 0.0201(12) 0.0319(19) 0.0308(16) -0.0010(13) 0.0005(11) -0.0056(11)
C3 0.0242(13) 0.0303(18) 0.0296(16) -0.0020(13) 0.0006(11) -0.0019(11)
C4 0.0228(13) 0.0189(15) 0.0282(16) -0.0052(12) -0.0018(10) 0.0009(10)
C5 0.0215(12) 0.0227(16) 0.0307(16) -0.0040(12) -0.0010(10) -0.0040(10)
C6 0.0253(13) 0.0240(16) 0.0288(15) 0.0006(12) 0.0049(11) -0.0026(11)
C7 0.0269(13) 0.0245(16) 0.0207(14) 0.0016(12) -0.0019(10) 0.0047(11)
C8 0.0265(13) 0.0216(17) 0.0276(16) -0.0028(12) 0.0019(10) 0.0044(10)
C9 0.0386(17) 0.032(2) 0.0316(17) -0.0022(14) 0.0014(12) 0.0060(13)
C10 0.056(2) 0.044(2) 0.0277(18) -0.0145(16) -0.0074(14) 0.0105(16)
C11 0.0243(13) 0.0292(18) 0.0311(17) 0.0033(13) -0.0059(11) -0.0007(11)
C12 0.0274(14) 0.0291(18) 0.0335(17) 0.0054(13) -0.0065(11) 0.0007(12)
C13 0.0316(16) 0.037(2) 0.046(2) -0.0029(17) -0.0116(13) 0.0002(13)
C14 0.0274(16) 0.043(2) 0.060(2) 0.0056(18) -0.0111(14) 0.0033(13)
C15 0.0208(13) 0.042(2) 0.049(2) 0.0105(17) 0.0015(13) 0.0020(12)
C16 0.0219(12) 0.0251(17) 0.0401(18) 0.0005(14) 0.0012(11) -0.0021(10)
C17 0.0293(17) 0.050(3) 0.074(3) 0.005(2) 0.0035(16) 0.0072(15)
C18 0.054(2) 0.042(2) 0.0283(18) 0.0026(16) -0.0068(15) 0.0074(16)
C19 0.0265(13) 0.0229(17) 0.0222(15) -0.0020(12) -0.0030(10) -0.0045(10)
C20 0.0280(14) 0.0278(17) 0.0256(15) -0.0001(12) 0.0025(11) -0.0044(11)
C21 0.0232(13) 0.0302(17) 0.0276(16) -0.0009(13) -0.0016(10) -0.0047(10)
C22 0.0289(14) 0.0193(16) 0.0258(15) 0.0029(12) -0.0029(11) 0.0019(11)
C23 0.0245(13) 0.0322(18) 0.0283(16) -0.0009(13) 0.0033(11) 0.0026(12)
C24 0.0231(13) 0.0293(18) 0.0311(17) -0.0026(13) 0.0019(10) -0.0034(11)
C25 0.0299(14) 0.0254(17) 0.0240(15) 0.0036(12) 0.0010(10) -0.0003(11)
C26 0.0364(16) 0.0304(19) 0.0276(16) -0.0012(14) 0.0023(12) 0.0021(12)
C27 0.056(2) 0.034(2) 0.0246(17) -0.0019(14) 0.0044(13) 0.0081(16)
C28 0.064(2) 0.058(3) 0.0199(17) -0.0103(17) -0.0070(15) 0.0095(19)
C29 0.0368(16) 0.0274(18) 0.0253(16) 0.0002(13) -0.0026(12) -0.0028(12)
C30 0.0290(15) 0.0273(18) 0.0299(17) 0.0087(13) -0.0026(11) 0.0010(11)
C31 0.0375(16) 0.037(2) 0.0308(17) 0.0082(15) -0.0113(13) -0.0033(13)
C32 0.0249(15) 0.045(2) 0.049(2) 0.0087(17) -0.0112(13) -0.0055(13)
C33 0.0222(14) 0.043(2) 0.047(2) 0.0145(17) 0.0014(12) 0.0035(12)
C34 0.0260(14) 0.0253(17) 0.045(2) 0.0073(15) 0.0014(13) 0.0008(10)
C35 0.0278(17) 0.056(3) 0.055(2) 0.004(2) 0.0037(14) 0.0058(15)
C36 0.0428(17) 0.0276(19) 0.0279(17) -0.0003(14) -0.0019(13) 0.0043(13)
N1 0.0245(13) 0.0301(16) 0.0503(18) 0.0035(13) 0.0014(11) 0.0014(10)
N2 0.0394(14) 0.0389(18) 0.0312(15) -0.0034(13) -0.0084(11) 0.0072(12)
N3 0.0550(17) 0.0403(19) 0.0255(15) -0.0023(13) -0.0114(12) 0.0030(13)
N4 0.0274(13) 0.0333(17) 0.0454(18) -0.0008(13) -0.0004(11) 0.0025(11)
O1 0.0347(11) 0.0338(13) 0.0352(13) -0.0094(11) -0.0020(9) -0.0104(9)
O2 0.0313(11) 0.0408(14) 0.0348(13) -0.0104(10) 0.0014(9) 0.0078(9)
O3 0.0291(11) 0.0348(14) 0.0359(13) -0.0086(10) -0.0010(8) 0.0058(8)
O4 0.0311(11) 0.0277(12) 0.0421(14) -0.0050(11) -0.0041(9) -0.0071(8)
S1 0.0281(3) 0.0285(4) 0.0240(4) -0.0063(3) -0.0011(3) 0.0010(3)
S2 0.0259(3) 0.0232(4) 0.0285(4) -0.0033(3) -0.0019(3) 0.0006(2)
Cl1 0.0545(5) 0.0524(6) 0.0396(5) -0.0169(4) 0.0074(4) 0.0130(4)
Cl2 0.0703(6) 0.0524(6) 0.0393(5) -0.0109(5) 0.0113(4) 0.0167(5)

loop_
_atom_type_symbol
_atom_type_description
_atom_type_scat_dispersion_real
_atom_type_scat_dispersion_imag
_atom_type_scat_source
C C 0.0033 0.0016 'International Tables Vol C Tables 4.2.6.8 and 6.1.1.4'
H H 0.0000 0.0000 'International Tables Vol C Tables 4.2.6.8 and 6.1.1.4'
N N 0.0061 0.0033 'International Tables Vol C Tables 4.2.6.8 and 6.1.1.4'
O O 0.0106 0.0060 'International Tables Vol C Tables 4.2.6.8 and 6.1.1.4'
S S 0.1246 0.1234 'International Tables Vol C Tables 4.2.6.8 and 6.1.1.4'
Cl Cl 0.1484 0.1585 'International Tables Vol C Tables 4.2.6.8 and 6.1.1.4'

loop_
_geom_angle_atom_site_label_1
_geom_angle_atom_site_label_2
_geom_angle_atom_site_label_3
_geom_angle
C2 C1 C6 121.0(3)
C2 C1 S1 117.9(2)
C6 C1 S1 121.0(2)
C1 C2 C3 119.4(3)
C1 C2 H2 120.3
C3 C2 H2 120.3
C4 C3 C2 120.4(3)
C4 C3 H3 119.8
C2 C3 H3 119.8
C3 C4 C5 119.0(3)
C3 C4 C7 118.7(3)
C5 C4 C7 122.3(2)
C6 C5 C4 120.9(3)
C6 C5 H5 119.5
C4 C5 H5 119.5
C5 C6 C1 119.1(3)
C5 C6 H6 120.4
C1 C6 H6 120.4
C8 C7 C11 117.7(3)
C8 C7 C4 117.7(2)
C11 C7 C4 124.5(3)
C9 C8 C7 119.6(3)
C9 C8 H8 120.2
C7 C8 H8 120.2
C8 C9 C10 119.6(3)
C8 C9 Cl1 120.5(2)
C10 C9 Cl1 119.9(3)
N2 C10 C9 121.6(3)
N2 C10 H10 119.2
C9 C10 H10 119.2
N2 C11 C7 121.3(3)
N2 C11 C12 115.1(3)
C7 C11 C12 123.6(3)
C16 C12 C13 115.8(3)
C16 C12 C11 124.4(3)
C13 C12 C11 119.8(3)
C14 C13 C12 118.8(3)
C14 C13 H13 120.6
C12 C13 H13 120.6
C13 C14 C15 120.9(3)
C13 C14 H14 119.6
C15 C14 H14 119.6
N1 C15 C14 122.3(3)
N1 C15 C17 115.6(3)
C14 C15 C17 122.2(3)
N1 C16 C12 125.8(3)
N1 C16 H16 117.1
C12 C16 H16 117.1
C15 C17 H17A 109.5
C15 C17 H17B 109.5
H17A C17 H17B 109.5
C15 C17 H17C 109.5
H17A C17 H17C 109.5
H17B C17 H17C 109.5
S1 C18 H18A 109.5
S1 C18 H18B 109.5
H18A C18 H18B 109.5
S1 C18 H18C 109.5
H18A C18 H18C 109.5
H18B C18 H18C 109.5
C20 C19 C24 121.2(3)
C20 C19 S2 119.8(2)
C24 C19 S2 119.0(2)
C21 C20 C19 119.2(3)
C21 C20 H20 120.4
C19 C20 H20 120.4
C20 C21 C22 120.2(3)
C20 C21 H21 119.9
C22 C21 H21 119.9
C23 C22 C21 119.2(3)
C23 C22 C25 120.0(3)
C21 C22 C25 120.8(3)
C24 C23 C22 121.1(3)
C24 C23 H23 119.4
C22 C23 H23 119.4
C23 C24 C19 119.0(3)
C23 C24 H24 120.5
C19 C24 H24 120.5
C26 C25 C29 118.4(3)
C26 C25 C22 118.2(3)
C29 C25 C22 123.4(3)
C27 C26 C25 119.7(3)
C27 C26 H26 120.2
C25 C26 H26 120.2
C26 C27 C28 118.2(3)
C26 C27 Cl2 121.0(3)
C28 C27 Cl2 120.8(3)
N3 C28 C27 123.6(3)
N3 C28 H28 118.2
C27 C28 H28 118.2
N3 C29 C25 120.5(3)
N3 C29 C30 115.8(3)
C25 C29 C30 123.7(3)
C34 C30 C31 116.2(3)
C34 C30 C29 123.5(3)
C31 C30 C29 120.2(3)
C32 C31 C30 119.4(3)
C32 C31 H31 120.3
C30 C31 H31 120.3
C31 C32 C33 120.2(3)
C31 C32 H32 119.9
C33 C32 H32 119.9
N4 C33 C32 122.0(3)
N4 C33 C35 116.0(3)
C32 C33 C35 122.0(3)
N4 C34 C30 125.6(3)
N4 C34 H34 117.2
C30 C34 H34 117.2
C33 C35 H35A 109.5
C33 C35 H35B 109.5
H35A C35 H35B 109.5
C33 C35 H35C 109.5
H35A C35 H35C 109.5
H35B C35 H35C 109.5
S2 C36 H36A 109.5
S2 C36 H36B 109.5
H36A C36 H36B 109.5
S2 C36 H36C 109.5
H36A C36 H36C 109.5
H36B C36 H36C 109.5
C16 N1 C15 116.1(3)
C10 N2 C11 120.0(3)
C28 N3 C29 119.6(3)
C33 N4 C34 116.2(3)
O2 S1 O1 117.61(14)
O2 S1 C18 106.74(16)
O1 S1 C18 109.09(16)
O2 S1 C1 108.13(13)
O1 S1 C1 108.03(14)
C18 S1 C1 106.75(17)
O3 S2 O4 117.38(14)
O3 S2 C19 109.27(13)
O4 S2 C19 108.14(14)
O3 S2 C36 107.38(15)
O4 S2 C36 108.45(15)
C19 S2 C36 105.61(16)

loop_
_geom_bond_atom_site_label_1
_geom_bond_atom_site_label_2
_geom_bond_distance
C1 C2 1.389(4)
C1 C6 1.400(4)
C1 S1 1.774(3)
C2 C3 1.398(4)
C2 H2 0.9300
C3 C4 1.398(4)
C3 H3 0.9300
C4 C5 1.406(4)
C4 C7 1.482(4)
C5 C6 1.384(4)
C5 H5 0.9300
C6 H6 0.9300
C7 C8 1.393(4)
C7 C11 1.415(4)
C8 C9 1.365(4)
C8 H8 0.9300
C9 C10 1.385(4)
C9 Cl1 1.740(3)
C10 N2 1.330(4)
C10 H10 0.9300
C11 N2 1.334(4)
C11 C12 1.471(4)
C12 C16 1.390(5)
C12 C13 1.403(4)
C13 C14 1.368(5)
C13 H13 0.9300
C14 C15 1.369(5)
C14 H14 0.9300
C15 N1 1.346(4)
C15 C17 1.504(4)
C16 N1 1.341(4)
C16 H16 0.9300
C17 H17A 0.9600
C17 H17B 0.9600
C17 H17C 0.9600
C18 S1 1.773(4)
C18 H18A 0.9600
C18 H18B 0.9600
C18 H18C 0.9600
C19 C20 1.392(4)
C19 C24 1.399(4)
C19 S2 1.762(3)
C20 C21 1.387(4)
C20 H20 0.9300
C21 C22 1.418(4)
C21 H21 0.9300
C22 C23 1.386(4)
C22 C25 1.501(4)
C23 C24 1.386(4)
C23 H23 0.9300
C24 H24 0.9300
C25 C26 1.404(4)
C25 C29 1.419(4)
C26 C27 1.360(5)
C26 H26 0.9300
C27 C28 1.384(5)
C27 Cl2 1.716(4)
C28 N3 1.328(5)
C28 H28 0.9300
C29 N3 1.332(4)
C29 C30 1.492(4)
C30 C34 1.375(5)
C30 C31 1.396(4)
C31 C32 1.376(5)
C31 H31 0.9300
C32 C33 1.377(5)
C32 H32 0.9300
C33 N4 1.349(4)
C33 C35 1.505(5)
C34 N4 1.355(4)
C34 H34 0.9300
C35 H35A 0.9600
C35 H35B 0.9600
C35 H35C 0.9600
C36 S2 1.774(3)
C36 H36A 0.9600
C36 H36B 0.9600
C36 H36C 0.9600
O1 S1 1.444(2)
O2 S1 1.442(2)
O3 S2 1.450(2)
O4 S2 1.451(2)
